data_1574531
loop_
_publ_author_name
'Hayashi, Mibuki'
'Nishioka, Takashi'
'Kasai, Hidetaka'
'Nishibori, Eiji'

_publ_section_title
;
 Accurate temperature dependence of structure factors of L-alanine and
 taurine for quantum crystallography.
;
_journal_issue 3
_journal_name_full IUCrJ
_journal_paper_doi 10.1107/S2052252525002647
_journal_volume 12
_journal_year 2025
_chemical_formula_moiety 'C2 H7 N O3 S'
_chemical_formula_sum 'C2 H7 N O3 S'
_chemical_formula_weight 125.15
_space_group_crystal_system monoclinic
_space_group_IT_number 14
_space_group_name_Hall '-P 2ybc'
_space_group_name_H-M_alt 'P 1 21/c 1'
_atom_sites_solution_hydrogens geom
_audit_creation_date 2023-09-20
_audit_creation_method
;
Olex2 1.5
(compiled 2021.11.18 svn.ra9532c28 for OlexSys, GUI svn.r6429)
;
_cell_angle_alpha 90
_cell_angle_beta 94.073(4)
_cell_angle_gamma 90
_cell_formula_units_Z 4
_cell_length_a 5.27400(18)
_cell_length_b 11.6462(4)
_cell_length_c 7.8849(3)
_cell_measurement_reflns_used 6682
_cell_measurement_temperature 150
_cell_measurement_theta_max 17.3610
_cell_measurement_theta_min 1.0880
_cell_volume 483.08(3)
_computing_cell_refinement 'CrysAlisPro 1.171.42.89a (Rigaku OD, 2023)'
_computing_data_collection 'CrysAlisPro 1.171.42.89a (Rigaku OD, 2023)'
_computing_data_reduction 'CrysAlisPro 1.171.42.89a (Rigaku OD, 2023)'
_computing_molecular_graphics 'Olex2 1.5 (Dolomanov et al., 2009)'
_computing_publication_material 'Olex2 1.5 (Dolomanov et al., 2009)'
_computing_structure_refinement 'SHELXL 2018/3 (Sheldrick, 2015)'
_diffrn_ambient_temperature 150
_diffrn_measured_fraction_theta_full 0.993
_diffrn_measured_fraction_theta_max 0.964
_diffrn_measurement_device_type 'esperanto-CrysAlisPro-abstract goniometer imported esperanto images'
_diffrn_measurement_method '\w scans'
_diffrn_radiation_type synchrotron
_diffrn_radiation_wavelength 0.2484
_diffrn_reflns_av_R_equivalents 0.0859
_diffrn_reflns_av_unetI/netI 0.0471
_diffrn_reflns_Laue_measured_fraction_full 0.993
_diffrn_reflns_Laue_measured_fraction_max 0.964
_diffrn_reflns_limit_h_max 12
_diffrn_reflns_limit_h_min -12
_diffrn_reflns_limit_k_max 27
_diffrn_reflns_limit_k_min -27
_diffrn_reflns_limit_l_max 18
_diffrn_reflns_limit_l_min -18
_diffrn_reflns_number 6757
_diffrn_reflns_point_group_measured_fraction_full 0.993
_diffrn_reflns_point_group_measured_fraction_max 0.964
_diffrn_reflns_theta_full 8.571
_diffrn_reflns_theta_max 17.356
_diffrn_reflns_theta_min 1.092
_diffrn_source synchrotron
_exptl_absorpt_coefficient_mu 0.053
_exptl_crystal_colour colourless
_exptl_crystal_density_diffrn 1.721
_exptl_crystal_description block
_exptl_crystal_F_000 264
_refine_diff_density_max 0.513
_refine_diff_density_min -0.338
_refine_diff_density_rms 0.085
_refine_ls_extinction_method none
_refine_ls_goodness_of_fit_ref 1.059
_refine_ls_hydrogen_treatment constr
_refine_ls_matrix_type full
_refine_ls_number_parameters 65
_refine_ls_number_reflns 6757
_refine_ls_number_restraints 0
_refine_ls_restrained_S_all 1.059
_refine_ls_R_factor_all 0.0358
_refine_ls_R_factor_gt 0.0287
_refine_ls_shift/su_max 0.003
_refine_ls_shift/su_mean 0.000
_refine_ls_structure_factor_coef Fsqd
_refine_ls_weighting_details 'w=1/[\s^2^(Fo^2^)+(0.0288P)^2^+0.0112P] where P=(Fo^2^+2Fc^2^)/3'
_refine_ls_weighting_scheme calc
_refine_ls_wR_factor_gt 0.0756
_refine_ls_wR_factor_ref 0.0786
_reflns_Friedel_coverage 0.000
_reflns_number_gt 5737
_reflns_number_total 6757
_reflns_threshold_expression 'I > 2\s(I)'
_cod_data_source_file woz5001.cif
_cod_data_source_block taurine51_150k
_cod_database_code 1574531
_shelx_shelxl_version_number 2018/3
_shelx_space_group_comment
;
The symmetry employed for this shelxl refinement is uniquely defined
by the following loop, which should always be used as a source of
symmetry information in preference to the above space-group names.
They are only intended as comments.
;
_olex2_refinement_description
;
1. Fixed Uiso
 At 1.2 times of:
  All C(H,H) groups, All N(H,H,H) groups
2.a Secondary CH2 refined with riding coordinates:
 C006(H00D,H00E), C007(H00F,H00G)
2.b Idealised Me refined as rotating group:
 N005(H00A,H00B,H00C)
;
_olex2_submission_special_instructions 'No special instructions were received'

loop_
_space_group_symop_operation_xyz
'x, y, z'
'-x, y+1/2, -z+1/2'
'-x, -y, -z'
'x, -y-1/2, z-1/2'

loop_
_atom_site_label
_atom_site_type_symbol
_atom_site_fract_x
_atom_site_fract_y
_atom_site_fract_z
_atom_site_U_iso_or_equiv
_atom_site_adp_type
_atom_site_occupancy
_atom_site_site_symmetry_order
_atom_site_calc_flag
_atom_site_refinement_flags_posn
_atom_site_refinement_flags_adp
_atom_site_refinement_flags_occupancy
_atom_site_disorder_assembly
_atom_site_disorder_group
S001 S 0.29814(2) 0.34899(2) 0.64946(2) 0.01364(2) Uani 1 1 d . . . . .
O002 O 0.26967(6) 0.41146(2) 0.48735(4) 0.01798(4) Uani 1 1 d . . . . .
O003 O 0.15920(6) 0.24120(2) 0.64614(5) 0.02226(5) Uani 1 1 d . . . . .
O004 O 0.56763(5) 0.33780(3) 0.70797(5) 0.02193(5) Uani 1 1 d . . . . .
N005 N 0.23410(5) 0.62973(2) 0.66754(4) 0.01585(4) Uani 1 1 d . . . . .
H00A H 0.308336 0.600340 0.579399 0.019 Uiso 1 1 calc R U . . .
H00B H 0.293814 0.700110 0.689005 0.019 Uiso 1 1 calc R U . . .
H00C H 0.066837 0.633001 0.643336 0.019 Uiso 1 1 calc R U . . .
C006 C 0.28980(7) 0.55570(3) 0.81954(5) 0.01706(4) Uani 1 1 d . . . . .
H00D H 0.232946 0.594333 0.919011 0.020 Uiso 1 1 calc R U . . .
H00E H 0.472095 0.544704 0.837004 0.020 Uiso 1 1 calc R U . . .
C007 C 0.16057(6) 0.43888(3) 0.80153(4) 0.01604(4) Uani 1 1 d . . . . .
H00F H -0.018164 0.449959 0.767618 0.019 Uiso 1 1 calc R U . . .
H00G H 0.172327 0.400694 0.911130 0.019 Uiso 1 1 calc R U . . .

loop_
_atom_site_aniso_label
_atom_site_aniso_U_11
_atom_site_aniso_U_22
_atom_site_aniso_U_33
_atom_site_aniso_U_23
_atom_site_aniso_U_13
_atom_site_aniso_U_12
S001 0.01160(3) 0.01029(3) 0.01917(3) 0.00046(2) 0.00215(2) -0.00074(2)
O002 0.01906(9) 0.01763(8) 0.01757(9) 0.00133(7) 0.00357(7) -0.00013(7)
O003 0.02441(11) 0.01424(8) 0.02884(13) -0.00239(8) 0.00690(10) -0.00789(8)
O004 0.01298(7) 0.01654(9) 0.03587(16) 0.00242(9) -0.00110(8) 0.00286(6)
N005 0.01541(8) 0.01289(7) 0.01953(10) -0.00070(7) 0.00317(7) -0.00092(6)
C006 0.01766(10) 0.01465(9) 0.01847(11) -0.00213(8) -0.00145(8) 0.00045(8)
C007 0.01582(9) 0.01508(9) 0.01745(10) 0.00069(7) 0.00294(8) -0.00023(7)

loop_
_atom_type_symbol
_atom_type_description
_atom_type_scat_dispersion_real
_atom_type_scat_dispersion_imag
_atom_type_scat_source
C C -0.0022 0.0001 'International Tables Vol C Tables 4.2.6.8 and 6.1.1.4'
H H 0.0000 0.0000 'International Tables Vol C Tables 4.2.6.8 and 6.1.1.4'
N N -0.0036 0.0003 'International Tables Vol C Tables 4.2.6.8 and 6.1.1.4'
O O -0.0047 0.0006 'International Tables Vol C Tables 4.2.6.8 and 6.1.1.4'
S S -0.0063 0.0140 'International Tables Vol C Tables 4.2.6.8 and 6.1.1.4'

loop_
_geom_angle_atom_site_label_1
_geom_angle_atom_site_label_2
_geom_angle_atom_site_label_3
_geom_angle
_geom_angle_site_symmetry_1
_geom_angle_site_symmetry_3
_geom_angle_publ_flag
O002 S001 C007 105.834(16) . . ?
O003 S001 O002 113.07(2) . . ?
O003 S001 O004 113.86(2) . . ?
O003 S001 C007 106.884(17) . . ?
O004 S001 O002 110.74(2) . . ?
O004 S001 C007 105.764(19) . . ?
H00A N005 H00B 109.5 . . ?
H00A N005 H00C 109.5 . . ?
H00B N005 H00C 109.5 . . ?
C006 N005 H00A 109.5 . . ?
C006 N005 H00B 109.5 . . ?
C006 N005 H00C 109.5 . . ?
N005 C006 H00D 109.1 . . ?
N005 C006 H00E 109.1 . . ?
N005 C006 C007 112.37(3) . . ?
H00D C006 H00E 107.9 . . ?
C007 C006 H00D 109.1 . . ?
C007 C006 H00E 109.1 . . ?
S001 C007 H00F 109.1 . . ?
S001 C007 H00G 109.1 . . ?
C006 C007 S001 112.70(2) . . ?
C006 C007 H00F 109.1 . . ?
C006 C007 H00G 109.1 . . ?
H00F C007 H00G 107.8 . . ?

loop_
_geom_bond_atom_site_label_1
_geom_bond_atom_site_label_2
_geom_bond_distance
_geom_bond_site_symmetry_2
_geom_bond_publ_flag
S001 O002 1.4691(3) . ?
S001 O003 1.4528(3) . ?
S001 O004 1.4686(3) . ?
S001 C007 1.7842(3) . ?
N005 H00A 0.8900 . ?
N005 H00B 0.8900 . ?
N005 H00C 0.8900 . ?
N005 C006 1.4887(5) . ?
C006 H00D 0.9700 . ?
C006 H00E 0.9700 . ?
C006 C007 1.5238(5) . ?
C007 H00F 0.9700 . ?
C007 H00G 0.9700 . ?

loop_
_geom_torsion_atom_site_label_1
_geom_torsion_atom_site_label_2
_geom_torsion_atom_site_label_3
_geom_torsion_atom_site_label_4
_geom_torsion
_geom_torsion_site_symmetry_1
_geom_torsion_site_symmetry_2
_geom_torsion_site_symmetry_3
_geom_torsion_site_symmetry_4
_geom_torsion_publ_flag
O002 S001 C007 C006 -59.62(3) . . . . ?
O003 S001 C007 C006 179.60(3) . . . . ?
O004 S001 C007 C006 57.93(3) . . . . ?
N005 C006 C007 S001 70.72(3) . . . . ?
